data_4081401
loop_
_publ_author_name
'Dai, Wei'
'Chalkley, Matthew J.'
'Brudvig, Gary W.'
'Hazari, Nilay'
'Melvin, Patrick R.'
'Pokhrel, Ravi'
'Takase, Michael K.'

_publ_section_title
;
 Synthesis and Properties of NHC-Supported Palladium(I) Dimers with
 Bridging Allyl, Cyclopentadienyl, and Indenyl Ligands
;
_journal_issue 18
_journal_name_full Organometallics
_journal_page_first 5114
_journal_paper_doi 10.1021/om400687m
_journal_volume 32
_journal_year 2013
_chemical_formula_sum 'C76 H98 N4 Pd2'
_chemical_formula_weight 1280.38
_chemical_name_systematic
; 
 ? 
;
_space_group_IT_number 15
_symmetry_cell_setting monoclinic
_symmetry_space_group_name_Hall '-C 2yc'
_symmetry_space_group_name_H-M 'C 1 2/c 1'
_atom_sites_solution_hydrogens geom
_atom_sites_solution_primary direct
_atom_sites_solution_secondary difmap
_audit_creation_method SHELXL-97
_cell_angle_alpha 90.00
_cell_angle_beta 94.665(7)
_cell_angle_gamma 90.00
_cell_formula_units_Z 4
_cell_length_a 26.4612(7)
_cell_length_b 15.0518(4)
_cell_length_c 16.9005(12)
_cell_measurement_reflns_used 76760
_cell_measurement_temperature 150(2)
_cell_measurement_theta_max 30.5
_cell_measurement_theta_min 3.0
_cell_volume 6709.0(5)
_computing_cell_refinement 'CrystalClear-SM Expert 2.0 r12 (Rigaku, 2011)'
_computing_data_collection 'CrystalClear-SM Expert 2.0 r12 (Rigaku, 2011)'
_computing_data_reduction 'CrystalClear-SM Expert 2.0 r12 (Rigaku, 2011)'
_computing_publication_material 'SHELXL-97 (Sheldrick, 2008)'
_computing_structure_refinement 'SHELXL-97 (Sheldrick, 2008)'
_computing_structure_solution 'SHELXS-97 (Sheldrick, 2008)'
_diffrn_ambient_temperature 150(2)
_diffrn_detector_area_resol_mean 10
_diffrn_measured_fraction_theta_full 0.997
_diffrn_measured_fraction_theta_max 0.997
_diffrn_measurement_device_type 'Rigaku R-AXIS RAPID imaging plate'
_diffrn_measurement_method \w
_diffrn_radiation_monochromator graphite
_diffrn_radiation_source 'fine-focus sealed tube'
_diffrn_radiation_type MoK\a
_diffrn_radiation_wavelength 0.71075
_diffrn_reflns_av_R_equivalents 0.0534
_diffrn_reflns_av_sigmaI/netI 0.0272
_diffrn_reflns_limit_h_max 37
_diffrn_reflns_limit_h_min -37
_diffrn_reflns_limit_k_max 21
_diffrn_reflns_limit_k_min -21
_diffrn_reflns_limit_l_max 24
_diffrn_reflns_limit_l_min -21
_diffrn_reflns_number 101885
_diffrn_reflns_theta_full 30.51
_diffrn_reflns_theta_max 30.51
_diffrn_reflns_theta_min 3.02
_exptl_absorpt_coefficient_mu 0.580
_exptl_absorpt_correction_T_max 0.9442
_exptl_absorpt_correction_T_min 0.9180
_exptl_absorpt_correction_type multi-scan
_exptl_absorpt_process_details 'Jacobson, R. (1998) Private Communication'
_exptl_crystal_colour Yellow
_exptl_crystal_density_diffrn 1.268
_exptl_crystal_density_method 'not measured'
_exptl_crystal_description Block
_exptl_crystal_F_000 2696
_exptl_crystal_size_max 0.15
_exptl_crystal_size_mid 0.10
_exptl_crystal_size_min 0.10
_refine_diff_density_max 0.840
_refine_diff_density_min -0.533
_refine_diff_density_rms 0.068
_refine_ls_extinction_method none
_refine_ls_goodness_of_fit_ref 1.116
_refine_ls_hydrogen_treatment mixed
_refine_ls_matrix_type full
_refine_ls_number_parameters 508
_refine_ls_number_reflns 10223
_refine_ls_number_restraints 399
_refine_ls_restrained_S_all 1.108
_refine_ls_R_factor_all 0.0455
_refine_ls_R_factor_gt 0.0373
_refine_ls_shift/su_max 0.003
_refine_ls_shift/su_mean 0.000
_refine_ls_structure_factor_coef Fsqd
_refine_ls_weighting_details 'calc w=1/[\s^2^(Fo^2^)+(0.0163P)^2^+13.1023P] where P=(Fo^2^+2Fc^2^)/3'
_refine_ls_weighting_scheme calc
_refine_ls_wR_factor_gt 0.0723
_refine_ls_wR_factor_ref 0.0748
_reflns_number_gt 8972
_reflns_number_total 10223
_reflns_threshold_expression >2sigma(I)
_cod_data_source_file om400687m_si_002.cif
_cod_data_source_block '_AllCp'
_cod_original_sg_symbol_H-M C2/c
_cod_database_code 4081401

loop_
_symmetry_equiv_pos_as_xyz
'x, y, z'
'-x, y, -z+1/2'
'x+1/2, y+1/2, z'
'-x+1/2, y+1/2, -z+1/2'
'-x, -y, -z'
'x, -y, z-1/2'
'-x+1/2, -y+1/2, -z'
'x+1/2, -y+1/2, z-1/2'

loop_
_atom_site_label
_atom_site_type_symbol
_atom_site_fract_x
_atom_site_fract_y
_atom_site_fract_z
_atom_site_U_iso_or_equiv
_atom_site_adp_type
_atom_site_occupancy
_atom_site_symmetry_multiplicity
_atom_site_calc_flag
_atom_site_refinement_flags
_atom_site_disorder_assembly
_atom_site_disorder_group
Pd1 Pd 0.735531(5) 0.305901(9) 0.939710(8) 0.02206(4) Uani 1 1 d U . .
N1 N 0.74246(5) 0.43916(10) 0.80008(9) 0.0230(3) Uani 1 1 d . . .
N2 N 0.66764(5) 0.43726(10) 0.83906(9) 0.0223(3) Uani 1 1 d . . .
C1 C 0.7506(8) 0.3628(9) 1.0934(11) 0.040(3) Uani 0.50 1 d PDU . -1
H1 H 0.7806(16) 0.400(3) 1.102(4) 0.047 Uiso 0.50 1 d PD A -1
C2 C 0.7101(7) 0.3917(10) 1.0386(9) 0.0283(19) Uani 0.50 1 d PDU B -1
H2 H 0.7087(18) 0.441(2) 1.004(2) 0.034 Uiso 0.50 1 d PD C -1
C3 C 0.66773(17) 0.3357(3) 1.0612(3) 0.0339(9) Uani 0.50 1 d PDU B -1
H3 H 0.6343 0.3372 1.0359 0.041 Uiso 0.50 1 calc PR B -1
C4 C 0.68313(17) 0.2818(3) 1.1232(3) 0.0354(9) Uani 0.50 1 d PDU B -1
H4 H 0.6618 0.2410 1.1475 0.042 Uiso 0.50 1 calc PR B -1
C5 C 0.7368(6) 0.2953(11) 1.1471(11) 0.029(2) Uani 0.50 1 d PDU . -1
H5 H 0.7593(15) 0.276(3) 1.190(2) 0.034 Uiso 0.50 1 d PD D -1
C6 C 0.7546(9) 0.1523(10) 0.9156(12) 0.041(3) Uani 0.50 1 d PDU . -1
H6 H 0.7203(14) 0.128(4) 0.910(4) 0.049 Uiso 0.50 1 d PD E -1
C7 C 0.7676(6) 0.2196(10) 0.8628(10) 0.030(2) Uani 0.50 1 d PDU B -1
H7A H 0.7494 0.2161 0.8094 0.035 Uiso 0.50 1 calc PR B -1
H7B H 0.8045 0.2277 0.8597 0.035 Uiso 0.50 1 calc PR B -1
C8 C 0.7926(7) 0.1218(10) 0.9719(9) 0.029(2) Uani 0.50 1 d PDU . -1
H8A H 0.8271 0.1402 0.9603 0.035 Uiso 0.50 1 calc PR . -1
H8B H 0.7912 0.0569 0.9810 0.035 Uiso 0.50 1 calc PR . -1
C9 C 0.71421(6) 0.39820(11) 0.85390(11) 0.0222(3) Uani 1 1 d . B .
C10 C 0.71440(7) 0.50140(12) 0.75412(11) 0.0268(4) Uani 1 1 d . B .
H10 H 0.7262 0.5379 0.7136 0.032 Uiso 1 1 calc R . .
C11 C 0.66741(7) 0.49966(12) 0.77831(11) 0.0265(4) Uani 1 1 d . B .
H11 H 0.6393 0.5344 0.7579 0.032 Uiso 1 1 calc R . .
C21 C 0.79479(7) 0.42022(12) 0.78680(11) 0.0258(4) Uani 1 1 d . B .
C22 C 0.83359(7) 0.45473(14) 0.83888(12) 0.0312(4) Uani 1 1 d . . .
C23 C 0.88342(8) 0.44007(17) 0.82060(15) 0.0425(5) Uani 1 1 d . B .
H23 H 0.9106 0.4622 0.8552 0.051 Uiso 1 1 calc R . .
C24 C 0.89398(8) 0.39413(18) 0.75342(15) 0.0461(6) Uani 1 1 d . . .
H24 H 0.9282 0.3861 0.7415 0.055 Uiso 1 1 calc R B .
C25 C 0.85517(8) 0.35983(16) 0.70347(14) 0.0391(5) Uani 1 1 d . B .
H25 H 0.8629 0.3279 0.6575 0.047 Uiso 1 1 calc R . .
C26 C 0.80458(7) 0.37113(13) 0.71914(12) 0.0283(4) Uani 1 1 d . . .
C27 C 0.82507(8) 0.50652(14) 0.91364(12) 0.0334(4) Uani 1 1 d . B .
H27 H 0.7877 0.5111 0.9183 0.040 Uiso 1 1 calc R . .
C28 C 0.84660(10) 0.60049(16) 0.90904(15) 0.0447(5) Uani 1 1 d . . .
H28A H 0.8834 0.5973 0.9058 0.067 Uiso 1 1 calc R B .
H28B H 0.8393 0.6339 0.9566 0.067 Uiso 1 1 calc R . .
H28C H 0.8309 0.6305 0.8618 0.067 Uiso 1 1 calc R . .
C29 C 0.84889(10) 0.45720(17) 0.98641(15) 0.0458(5) Uani 1 1 d . . .
H29A H 0.8351 0.3968 0.9873 0.069 Uiso 1 1 calc R B .
H29B H 0.8411 0.4887 1.0347 0.069 Uiso 1 1 calc R . .
H29C H 0.8857 0.4544 0.9840 0.069 Uiso 1 1 calc R . .
C30 C 0.76354(8) 0.33033(14) 0.66255(12) 0.0314(4) Uani 1 1 d . B .
H30 H 0.7309 0.3324 0.6883 0.038 Uiso 1 1 calc R . .
C31 C 0.75695(10) 0.38318(18) 0.58554(14) 0.0481(6) Uani 1 1 d . . .
H31A H 0.7465 0.4440 0.5970 0.072 Uiso 1 1 calc R B .
H31B H 0.7309 0.3550 0.5493 0.072 Uiso 1 1 calc R . .
H31C H 0.7892 0.3846 0.5607 0.072 Uiso 1 1 calc R . .
C32 C 0.77489(10) 0.23308(15) 0.64321(15) 0.0438(5) Uani 1 1 d . . .
H32A H 0.8033 0.2306 0.6095 0.066 Uiso 1 1 calc R B .
H32B H 0.7448 0.2061 0.6152 0.066 Uiso 1 1 calc R . .
H32C H 0.7838 0.2005 0.6926 0.066 Uiso 1 1 calc R . .
C41 C 0.62198(6) 0.41224(12) 0.87499(11) 0.0233(3) Uani 1 1 d . B .
C42 C 0.60148(7) 0.47113(13) 0.92815(11) 0.0266(4) Uani 1 1 d . . .
C47 C 0.62458(7) 0.56036(13) 0.95210(12) 0.0296(4) Uani 1 1 d . B .
H47 H 0.6604 0.5611 0.9372 0.036 Uiso 1 1 calc R . .
C48 C 0.62521(9) 0.57702(17) 1.04152(13) 0.0418(5) Uani 1 1 d . . .
H48A H 0.5903 0.5811 1.0567 0.063 Uiso 1 1 calc R B .
H48B H 0.6431 0.6328 1.0548 0.063 Uiso 1 1 calc R . .
H48C H 0.6427 0.5279 1.0703 0.063 Uiso 1 1 calc R . .
C49 C 0.59567(9) 0.63625(15) 0.90745(14) 0.0388(5) Uani 1 1 d . . .
H49A H 0.5991 0.6304 0.8504 0.058 Uiso 1 1 calc R B .
H49B H 0.6097 0.6934 0.9262 0.058 Uiso 1 1 calc R . .
H49C H 0.5597 0.6333 0.9173 0.058 Uiso 1 1 calc R . .
C43 C 0.55641(7) 0.44573(15) 0.95944(13) 0.0350(4) Uani 1 1 d . B .
H43 H 0.5414 0.4843 0.9954 0.042 Uiso 1 1 calc R . .
C44 C 0.53327(8) 0.36627(17) 0.93937(15) 0.0417(5) Uani 1 1 d . . .
H44 H 0.5027 0.3503 0.9617 0.050 Uiso 1 1 calc R B .
C45 C 0.55423(8) 0.30942(15) 0.88675(14) 0.0383(5) Uani 1 1 d . B .
H45 H 0.5379 0.2546 0.8735 0.046 Uiso 1 1 calc R . .
C46 C 0.59894(7) 0.33133(13) 0.85287(12) 0.0281(4) Uani 1 1 d DU . .
C50 C 0.61875(8) 0.27019(13) 0.79106(13) 0.0325(4) Uani 1 1 d DU B .
H50 H 0.6531 0.2915 0.7790 0.039 Uiso 0.55(3) 1 calc PR F 1
H50A H 0.6564 0.2784 0.7941 0.039 Uiso 0.45(3) 1 calc PR F 2
C51 C 0.5820(5) 0.2753(10) 0.7119(6) 0.051(2) Uani 0.55(3) 1 d PDU B 1
H51A H 0.5806 0.3366 0.6924 0.076 Uiso 0.55(3) 1 calc PR F 1
H51B H 0.5480 0.2558 0.7230 0.076 Uiso 0.55(3) 1 calc PR F 1
H51C H 0.5949 0.2365 0.6715 0.076 Uiso 0.55(3) 1 calc PR F 1
C52 C 0.6235(6) 0.1747(8) 0.8199(8) 0.045(2) Uani 0.55(3) 1 d PDU B 1
H52A H 0.6430 0.1731 0.8717 0.067 Uiso 0.55(3) 1 calc PR F 1
H52B H 0.6408 0.1393 0.7817 0.067 Uiso 0.55(3) 1 calc PR F 1
H52C H 0.5896 0.1501 0.8250 0.067 Uiso 0.55(3) 1 calc PR F 1
C51A C 0.5995(8) 0.2968(8) 0.7122(7) 0.050(3) Uani 0.45(3) 1 d PU B 2
H51D H 0.6126 0.2564 0.6731 0.075 Uiso 0.45(3) 1 calc PR F 2
H51E H 0.6106 0.3575 0.7019 0.075 Uiso 0.45(3) 1 calc PR F 2
H51F H 0.5624 0.2945 0.7079 0.075 Uiso 0.45(3) 1 calc PR F 2
C52A C 0.6093(6) 0.1718(9) 0.8061(9) 0.037(2) Uani 0.45(3) 1 d PU B 2
H52D H 0.6198 0.1576 0.8616 0.055 Uiso 0.45(3) 1 calc PR F 2
H52E H 0.6289 0.1359 0.7711 0.055 Uiso 0.45(3) 1 calc PR F 2
H52F H 0.5731 0.1588 0.7953 0.055 Uiso 0.45(3) 1 calc PR F 2
C7S C 1.0231(10) 0.6144(10) 0.4403(9) 0.123(5) Uani 0.50 1 d PDU G -1
H7S1 H 1.0469 0.5944 0.4024 0.185 Uiso 0.50 1 calc PR G -1
H7S2 H 1.0398 0.6585 0.4763 0.185 Uiso 0.50 1 calc PR G -1
H7S3 H 0.9933 0.6412 0.4114 0.185 Uiso 0.50 1 calc PR G -1
C1S C 1.0073(2) 0.5385(5) 0.4862(4) 0.0771(18) Uani 0.50 1 d PDU G -1
C2S C 0.9961(7) 0.5510(6) 0.5635(6) 0.073(3) Uani 0.50 1 d PDU G -1
H2S H 1.0010 0.6078 0.5874 0.088 Uiso 0.50 1 calc PR G -1
C3S C 0.9777(3) 0.4819(4) 0.6068(4) 0.0745(17) Uani 0.50 1 d PDU G -1
H3S H 0.9667 0.4944 0.6578 0.089 Uiso 0.50 1 calc PR G -1
C4S C 0.9745(8) 0.3952(6) 0.5793(8) 0.074(3) Uani 0.50 1 d PDU G -1
H4S H 0.9631 0.3476 0.6102 0.089 Uiso 0.50 1 calc PR G -1
C5S C 0.9893(3) 0.3833(6) 0.5031(5) 0.087(2) Uani 0.50 1 d PDU G -1
H5S H 0.9873 0.3256 0.4804 0.105 Uiso 0.50 1 calc PR G -1
C6S C 1.0067(9) 0.4524(7) 0.4594(7) 0.094(3) Uani 0.50 1 d PDU G -1
H6S H 1.0187 0.4401 0.4091 0.113 Uiso 0.50 1 calc PR G -1
C7T C 0.5675(3) 0.6752(5) 0.6594(4) 0.0753(18) Uani 0.50 1 d PDU H -1
H7T1 H 0.5767 0.6294 0.6219 0.113 Uiso 0.50 1 calc PR H -1
H7T2 H 0.5978 0.6937 0.6924 0.113 Uiso 0.50 1 calc PR H -1
H7T3 H 0.5530 0.7265 0.6298 0.113 Uiso 0.50 1 calc PR H -1
C1T C 0.5301(5) 0.6394(5) 0.7098(7) 0.056(2) Uani 0.50 1 d PDU H -1
C2T C 0.5003(13) 0.6983(3) 0.749(2) 0.0537(10) Uani 0.50 1 d PDU H -1
H2T H 0.5027 0.7603 0.7394 0.064 Uiso 0.50 1 calc PR H -1
C3T C 0.4669(5) 0.6676(5) 0.8027(7) 0.063(2) Uani 0.50 1 d PDU H -1
H3T H 0.4485 0.7078 0.8328 0.075 Uiso 0.50 1 calc PR H -1
C4T C 0.4615(4) 0.5765(5) 0.8109(5) 0.084(3) Uani 0.50 1 d PDU H -1
H4T H 0.4387 0.5537 0.8465 0.101 Uiso 0.50 1 calc PR H -1
C5T C 0.4890(5) 0.5182(5) 0.7673(8) 0.093(4) Uani 0.50 1 d PDU H -1
H5T H 0.4840 0.4560 0.7727 0.111 Uiso 0.50 1 calc PR H -1
C6T C 0.5235(5) 0.5481(5) 0.7166(8) 0.081(3) Uani 0.50 1 d PDU H -1
H6T H 0.5423 0.5077 0.6872 0.097 Uiso 0.50 1 calc PR H -1

loop_
_atom_site_aniso_label
_atom_site_aniso_U_11
_atom_site_aniso_U_22
_atom_site_aniso_U_33
_atom_site_aniso_U_23
_atom_site_aniso_U_13
_atom_site_aniso_U_12
Pd1 0.02195(6) 0.02252(6) 0.02218(7) 0.00592(5) 0.00462(5) 0.00537(5)
N1 0.0213(7) 0.0230(7) 0.0256(8) 0.0051(6) 0.0071(6) 0.0040(5)
N2 0.0217(7) 0.0222(7) 0.0237(7) 0.0050(6) 0.0061(6) 0.0039(5)
C1 0.055(5) 0.032(5) 0.032(6) 0.000(4) 0.010(4) 0.019(4)
C2 0.046(3) 0.011(4) 0.028(4) -0.001(3) 0.006(3) 0.005(2)
C3 0.038(2) 0.0307(19) 0.033(2) 0.0100(16) -0.0007(17) 0.0021(16)
C4 0.038(2) 0.032(2) 0.036(2) 0.0122(16) 0.0046(17) 0.0017(16)
C5 0.037(3) 0.028(4) 0.021(5) -0.006(3) 0.000(3) 0.009(3)
C6 0.067(6) 0.034(4) 0.022(3) -0.007(3) 0.009(3) 0.016(4)
C7 0.044(4) 0.031(5) 0.015(4) -0.002(3) 0.005(3) 0.011(3)
C8 0.040(3) 0.020(5) 0.029(4) -0.007(3) 0.006(3) 0.008(3)
C9 0.0199(7) 0.0210(8) 0.0262(9) 0.0026(6) 0.0054(6) 0.0023(6)
C10 0.0305(9) 0.0238(8) 0.0270(9) 0.0094(7) 0.0083(7) 0.0058(7)
C11 0.0280(9) 0.0255(8) 0.0265(9) 0.0079(7) 0.0051(7) 0.0079(7)
C21 0.0211(8) 0.0264(8) 0.0313(10) 0.0069(7) 0.0098(7) 0.0027(7)
C22 0.0261(9) 0.0339(10) 0.0345(11) 0.0032(8) 0.0079(8) -0.0005(8)
C23 0.0232(9) 0.0539(14) 0.0509(14) -0.0054(11) 0.0070(9) -0.0021(9)
C24 0.0234(10) 0.0600(15) 0.0567(15) -0.0061(12) 0.0154(10) 0.0014(10)
C25 0.0307(10) 0.0438(12) 0.0453(13) -0.0059(10) 0.0175(9) 0.0029(9)
C26 0.0256(9) 0.0283(9) 0.0324(10) 0.0046(7) 0.0105(7) 0.0017(7)
C27 0.0281(9) 0.0383(11) 0.0345(11) 0.0000(8) 0.0072(8) -0.0027(8)
C28 0.0459(13) 0.0393(12) 0.0506(14) -0.0002(10) 0.0146(11) -0.0035(10)
C29 0.0490(13) 0.0481(14) 0.0405(13) 0.0040(10) 0.0042(10) -0.0014(11)
C30 0.0287(9) 0.0349(10) 0.0319(10) 0.0005(8) 0.0104(8) 0.0000(8)
C31 0.0547(15) 0.0526(15) 0.0369(13) 0.0091(11) 0.0027(11) 0.0080(12)
C32 0.0543(14) 0.0356(12) 0.0427(13) -0.0061(10) 0.0121(11) -0.0037(10)
C41 0.0181(7) 0.0289(9) 0.0233(9) 0.0059(7) 0.0042(6) 0.0047(6)
C42 0.0204(8) 0.0332(9) 0.0266(9) 0.0025(7) 0.0033(7) 0.0066(7)
C47 0.0239(8) 0.0324(10) 0.0327(10) -0.0035(8) 0.0037(7) 0.0057(7)
C48 0.0394(11) 0.0498(13) 0.0359(12) -0.0104(10) 0.0008(9) 0.0099(10)
C49 0.0378(11) 0.0342(11) 0.0444(13) 0.0020(9) 0.0046(9) 0.0090(9)
C43 0.0244(9) 0.0464(12) 0.0357(11) -0.0004(9) 0.0113(8) 0.0071(8)
C44 0.0237(9) 0.0516(13) 0.0521(14) 0.0036(11) 0.0161(9) -0.0016(9)
C45 0.0266(9) 0.0385(11) 0.0507(13) 0.0010(10) 0.0094(9) -0.0054(9)
C46 0.0241(8) 0.0296(9) 0.0311(10) 0.0021(7) 0.0050(7) 0.0022(7)
C50 0.0316(10) 0.0295(9) 0.0374(11) -0.0018(8) 0.0078(8) 0.0001(8)
C51 0.066(5) 0.049(6) 0.036(3) -0.002(3) -0.002(3) 0.018(4)
C52 0.054(6) 0.039(3) 0.038(5) 0.002(3) -0.009(3) 0.017(4)
C51A 0.086(9) 0.032(4) 0.033(3) 0.001(3) 0.009(4) 0.005(4)
C52A 0.052(6) 0.032(3) 0.026(5) 0.006(3) -0.004(4) 0.006(4)
C7S 0.067(8) 0.221(13) 0.084(9) 0.073(8) 0.014(8) 0.011(10)
C1S 0.038(3) 0.121(5) 0.072(4) 0.010(4) 0.004(3) 0.023(4)
C2S 0.058(5) 0.080(5) 0.083(6) 0.014(4) 0.010(6) 0.013(4)
C3S 0.068(4) 0.080(4) 0.078(4) 0.014(3) 0.022(3) 0.014(3)
C4S 0.060(6) 0.080(4) 0.085(6) 0.019(4) 0.025(6) 0.011(4)
C5S 0.078(5) 0.091(5) 0.092(5) -0.025(4) 0.005(4) 0.024(4)
C6S 0.076(7) 0.138(6) 0.068(7) -0.010(5) 0.004(6) 0.015(6)
C7T 0.085(5) 0.081(5) 0.059(4) -0.012(3) 0.000(3) 0.014(4)
C1T 0.062(4) 0.039(3) 0.061(5) 0.003(3) -0.032(3) -0.002(3)
C2T 0.054(2) 0.045(2) 0.058(3) 0.014(8) -0.0142(17) -0.008(8)
C3T 0.056(4) 0.071(5) 0.058(5) 0.012(5) -0.019(3) -0.020(5)
C4T 0.080(6) 0.085(6) 0.080(6) 0.041(5) -0.044(4) -0.041(5)
C5T 0.093(10) 0.068(5) 0.105(10) 0.020(6) -0.065(5) -0.030(6)
C6T 0.093(8) 0.040(4) 0.100(8) 0.011(4) -0.055(5) -0.009(4)

loop_
_atom_type_symbol
_atom_type_description
_atom_type_scat_dispersion_real
_atom_type_scat_dispersion_imag
_atom_type_scat_source
C C 0.0033 0.0016 'International Tables Vol C Tables 4.2.6.8 and 6.1.1.4'
H H 0.0000 0.0000 'International Tables Vol C Tables 4.2.6.8 and 6.1.1.4'
N N 0.0061 0.0033 'International Tables Vol C Tables 4.2.6.8 and 6.1.1.4'
Pd Pd -0.9988 1.0072 'International Tables Vol C Tables 4.2.6.8 and 6.1.1.4'

loop_
_geom_angle_atom_site_label_1
_geom_angle_atom_site_label_2
_geom_angle_atom_site_label_3
_geom_angle
_geom_angle_site_symmetry_1
_geom_angle_site_symmetry_3
C8 Pd1 C9 93.5(5) 7_657 .
C8 Pd1 C7 171.7(7) 7_657 .
C9 Pd1 C7 94.8(5) . .
C8 Pd1 C2 4.4(9) 7_657 .
C9 Pd1 C2 93.1(4) . .
C7 Pd1 C2 170.7(7) . .
C8 Pd1 C5 170.3(7) 7_657 7_657
C9 Pd1 C5 94.7(5) . 7_657
C7 Pd1 C5 5.6(8) . 7_657
C2 Pd1 C5 172.1(6) . 7_657
C8 Pd1 C6 137.0(7) 7_657 .
C9 Pd1 C6 125.4(5) . .
C7 Pd1 C6 35.7(3) . .
C2 Pd1 C6 138.9(7) . .
C5 Pd1 C6 33.5(10) 7_657 .
C8 Pd1 C6 33.9(4) 7_657 7_657
C9 Pd1 C6 121.2(4) . 7_657
C7 Pd1 C6 138.8(7) . 7_657
C2 Pd1 C6 32.0(8) . 7_657
C5 Pd1 C6 141.2(7) 7_657 7_657
C6 Pd1 C6 113.4(5) . 7_657
C8 Pd1 C1 137.5(7) 7_657 7_657
C9 Pd1 C1 122.5(4) . 7_657
C7 Pd1 C1 35.8(9) . 7_657
C2 Pd1 C1 139.8(6) . 7_657
C5 Pd1 C1 32.9(3) 7_657 7_657
C6 Pd1 C1 4.6(9) . 7_657
C6 Pd1 C1 116.2(7) 7_657 7_657
C8 Pd1 Pd1 83.0(5) 7_657 7_657
C9 Pd1 Pd1 175.87(5) . 7_657
C7 Pd1 Pd1 88.7(5) . 7_657
C2 Pd1 Pd1 83.2(4) . 7_657
C5 Pd1 Pd1 89.0(5) 7_657 7_657
C6 Pd1 Pd1 58.7(5) . 7_657
C6 Pd1 Pd1 54.8(4) 7_657 7_657
C1 Pd1 Pd1 61.6(4) 7_657 7_657
C9 N1 C10 112.22(14) . .
C9 N1 C21 126.46(15) . .
C10 N1 C21 121.25(14) . .
C9 N2 C11 112.01(14) . .
C9 N2 C41 125.55(14) . .
C11 N2 C41 122.16(14) . .
C2 C1 C5 114.3(18) . .
C2 C1 Pd1 105.5(10) . 7_657
C5 C1 Pd1 59.8(7) . 7_657
C2 C1 H1 119(4) . .
C5 C1 H1 124(5) . .
Pd1 C1 H1 117(4) 7_657 .
C1 C2 C3 101.8(13) . .
C1 C2 Pd1 93.0(11) . .
C3 C2 Pd1 98.3(7) . .
C1 C2 H2 129(3) . .
C3 C2 H2 128(3) . .
Pd1 C2 H2 90(3) . .
C4 C3 C2 110.7(7) . .
C4 C3 H3 124.7 . .
C2 C3 H3 124.7 . .
C3 C4 C5 110.8(8) . .
C3 C4 H4 124.6 . .
C5 C4 H4 124.6 . .
C1 C5 C4 102.4(14) . .
C1 C5 Pd1 87.3(9) . 7_657
C4 C5 Pd1 94.8(7) . 7_657
C1 C5 H5 122(3) . .
C4 C5 H5 135(3) . .
Pd1 C5 H5 94(3) 7_657 .
C8 C6 C7 117.8(19) . .
C8 C6 Pd1 110.4(10) . .
C7 C6 Pd1 58.9(8) . .
C8 C6 Pd1 54.0(8) . 7_657
C7 C6 Pd1 115.1(10) . 7_657
Pd1 C6 Pd1 66.6(5) . 7_657
C8 C6 H6 123(5) . .
C7 C6 H6 119(5) . .
Pd1 C6 H6 100(4) . .
Pd1 C6 H6 102(4) 7_657 .
C6 C7 Pd1 85.4(9) . .
C6 C7 H7A 114.4 . .
Pd1 C7 H7A 114.4 . .
C6 C7 H7B 114.4 . .
Pd1 C7 H7B 114.4 . .
H7A C7 H7B 111.5 . .
C6 C8 Pd1 92.2(11) . 7_657
C6 C8 H8A 113.3 . .
Pd1 C8 H8A 113.3 7_657 .
C6 C8 H8B 113.3 . .
Pd1 C8 H8B 113.3 7_657 .
H8A C8 H8B 110.6 . .
N1 C9 N2 102.51(14) . .
N1 C9 Pd1 129.77(12) . .
N2 C9 Pd1 127.65(12) . .
C11 C10 N1 106.41(15) . .
C11 C10 H10 126.8 . .
N1 C10 H10 126.8 . .
C10 C11 N2 106.84(15) . .
C10 C11 H11 126.6 . .
N2 C11 H11 126.6 . .
C22 C21 C26 122.31(17) . .
C22 C21 N1 119.46(17) . .
C26 C21 N1 118.15(17) . .
C23 C22 C21 117.43(19) . .
C23 C22 C27 118.20(19) . .
C21 C22 C27 124.37(17) . .
C24 C23 C22 121.4(2) . .
C24 C23 H23 119.3 . .
C22 C23 H23 119.3 . .
C25 C24 C23 120.2(2) . .
C25 C24 H24 119.9 . .
C23 C24 H24 119.9 . .
C24 C25 C26 121.2(2) . .
C24 C25 H25 119.4 . .
C26 C25 H25 119.4 . .
C25 C26 C21 117.52(19) . .
C25 C26 C30 118.64(18) . .
C21 C26 C30 123.84(16) . .
C22 C27 C29 109.95(18) . .
C22 C27 C28 110.59(17) . .
C29 C27 C28 111.05(19) . .
C22 C27 H27 108.4 . .
C29 C27 H27 108.4 . .
C28 C27 H27 108.4 . .
C27 C28 H28A 109.5 . .
C27 C28 H28B 109.5 . .
H28A C28 H28B 109.5 . .
C27 C28 H28C 109.5 . .
H28A C28 H28C 109.5 . .
H28B C28 H28C 109.5 . .
C27 C29 H29A 109.5 . .
C27 C29 H29B 109.5 . .
H29A C29 H29B 109.5 . .
C27 C29 H29C 109.5 . .
H29A C29 H29C 109.5 . .
H29B C29 H29C 109.5 . .
C26 C30 C31 110.71(18) . .
C26 C30 C32 112.21(18) . .
C31 C30 C32 109.08(19) . .
C26 C30 H30 108.2 . .
C31 C30 H30 108.2 . .
C32 C30 H30 108.2 . .
C30 C31 H31A 109.5 . .
C30 C31 H31B 109.5 . .
H31A C31 H31B 109.5 . .
C30 C31 H31C 109.5 . .
H31A C31 H31C 109.5 . .
H31B C31 H31C 109.5 . .
C30 C32 H32A 109.5 . .
C30 C32 H32B 109.5 . .
H32A C32 H32B 109.5 . .
C30 C32 H32C 109.5 . .
H32A C32 H32C 109.5 . .
H32B C32 H32C 109.5 . .
C46 C41 C42 122.58(16) . .
C46 C41 N2 118.39(16) . .
C42 C41 N2 118.98(16) . .
C43 C42 C41 117.15(18) . .
C43 C42 C47 118.65(17) . .
C41 C42 C47 124.20(16) . .
C42 C47 C48 112.35(18) . .
C42 C47 C49 110.68(17) . .
C48 C47 C49 109.13(17) . .
C42 C47 H47 108.2 . .
C48 C47 H47 108.2 . .
C49 C47 H47 108.2 . .
C47 C48 H48A 109.5 . .
C47 C48 H48B 109.5 . .
H48A C48 H48B 109.5 . .
C47 C48 H48C 109.5 . .
H48A C48 H48C 109.5 . .
H48B C48 H48C 109.5 . .
C47 C49 H49A 109.5 . .
C47 C49 H49B 109.5 . .
H49A C49 H49B 109.5 . .
C47 C49 H49C 109.5 . .
H49A C49 H49C 109.5 . .
H49B C49 H49C 109.5 . .
C44 C43 C42 121.47(19) . .
C44 C43 H43 119.3 . .
C42 C43 H43 119.3 . .
C43 C44 C45 120.25(19) . .
C43 C44 H44 119.9 . .
C45 C44 H44 119.9 . .
C44 C45 C46 121.0(2) . .
C44 C45 H45 119.5 . .
C46 C45 H45 119.5 . .
C45 C46 C41 117.50(18) . .
C45 C46 C50 119.41(18) . .
C41 C46 C50 122.99(17) . .
C51A C50 C46 110.6(6) . .
C51A C50 C52 124.9(6) . .
C46 C50 C52 112.1(6) . .
C51A C50 C52A 111.9(6) . .
C46 C50 C52A 113.8(6) . .
C52 C50 C52A 16.1(5) . .
C51A C50 C51 20.7(5) . .
C46 C50 C51 109.2(4) . .
C52 C50 C51 110.1(5) . .
C52A C50 C51 95.1(5) . .
C51A C50 H50 88.9 . .
C46 C50 H50 108.4 . .
C52 C50 H50 108.4 . .
C52A C50 H50 120.6 . .
C51 C50 H50 108.4 . .
C51A C50 H50A 106.7 . .
C46 C50 H50A 106.7 . .
C52 C50 H50A 92.6 . .
C52A C50 H50A 106.7 . .
C51 C50 H50A 125.1 . .
H50 C50 H50A 18.9 . .
C50 C51 H51A 109.5 . .
C50 C51 H51B 109.5 . .
H51A C51 H51B 109.5 . .
C50 C51 H51C 109.5 . .
H51A C51 H51C 109.5 . .
H51B C51 H51C 109.5 . .
C50 C52 H52A 109.5 . .
C50 C52 H52B 109.5 . .
H52A C52 H52B 109.5 . .
C50 C52 H52C 109.5 . .
H52A C52 H52C 109.5 . .
H52B C52 H52C 109.5 . .
C50 C51A H51D 109.5 . .
C50 C51A H51E 109.5 . .
H51D C51A H51E 109.5 . .
C50 C51A H51F 109.5 . .
H51D C51A H51F 109.5 . .
H51E C51A H51F 109.5 . .
C50 C52A H52D 109.5 . .
C50 C52A H52E 109.5 . .
H52D C52A H52E 109.5 . .
C50 C52A H52F 109.5 . .
H52D C52A H52F 109.5 . .
H52E C52A H52F 109.5 . .
C6S C1S C2S 116.4(8) . .
C6S C1S C7S 124.0(8) . .
C2S C1S C7S 119.4(8) . .
C1S C2S C3S 120.8(8) . .
C1S C2S H2S 119.6 . .
C3S C2S H2S 119.6 . .
C2S C3S C4S 123.1(7) . .
C2S C3S H3S 118.4 . .
C4S C3S H3S 118.4 . .
C3S C4S C5S 114.8(8) . .
C3S C4S H4S 122.6 . .
C5S C4S H4S 122.6 . .
C6S C5S C4S 122.2(9) . .
C6S C5S H5S 118.9 . .
C4S C5S H5S 118.9 . .
C1S C6S C5S 122.1(9) . .
C1S C6S H6S 118.9 . .
C5S C6S H6S 118.9 . .
C6T C1T C2T 120.6(8) . .
C6T C1T C7T 120.5(9) . .
C2T C1T C7T 118.8(7) . .
C1T C2T C3T 120.9(6) . .
C1T C2T H2T 119.6 . .
C3T C2T H2T 119.6 . .
C4T C3T C2T 118.0(7) . .
C4T C3T H3T 121.0 . .
C2T C3T H3T 121.0 . .
C3T C4T C5T 120.5(8) . .
C3T C4T H4T 119.7 . .
C5T C4T H4T 119.7 . .
C6T C5T C4T 121.7(8) . .
C6T C5T H5T 119.1 . .
C4T C5T H5T 119.1 . .
C5T C6T C1T 118.0(9) . .
C5T C6T H6T 121.0 . .
C1T C6T H6T 121.0 . .

loop_
_geom_bond_atom_site_label_1
_geom_bond_atom_site_label_2
_geom_bond_distance
_geom_bond_site_symmetry_2
Pd1 C8 2.037(13) 7_657
Pd1 C9 2.0539(17) .
Pd1 C7 2.067(15) .
Pd1 C2 2.258(14) .
Pd1 C5 2.277(14) 7_657
Pd1 C6 2.407(16) .
Pd1 C6 2.517(19) 7_657
Pd1 C1 2.631(14) 7_657
Pd1 Pd1 2.7050(3) 7_657
N1 C9 1.370(2) .
N1 C10 1.392(2) .
N1 C21 1.449(2) .
N2 C9 1.370(2) .
N2 C11 1.391(2) .
N2 C41 1.446(2) .
C1 C2 1.427(10) .
C1 C5 1.430(10) .
C1 Pd1 2.631(14) 7_657
C1 H1 0.970(19) .
C2 C3 1.477(17) .
C2 H2 0.940(19) .
C3 C4 1.361(5) .
C3 H3 0.9500 .
C4 C5 1.460(16) .
C4 H4 0.9500 .
C5 Pd1 2.277(14) 7_657
C5 H5 0.944(19) .
C6 C8 1.405(10) .
C6 C7 1.411(10) .
C6 Pd1 2.517(19) 7_657
C6 H6 0.976(19) .
C7 H7A 0.9900 .
C7 H7B 0.9900 .
C8 Pd1 2.037(13) 7_657
C8 H8A 0.9900 .
C8 H8B 0.9900 .
C10 C11 1.341(2) .
C10 H10 0.9500 .
C11 H11 0.9500 .
C21 C22 1.397(3) .
C21 C26 1.403(3) .
C22 C23 1.396(3) .
C22 C27 1.517(3) .
C23 C24 1.377(3) .
C23 H23 0.9500 .
C24 C25 1.376(3) .
C24 H24 0.9500 .
C25 C26 1.396(3) .
C25 H25 0.9500 .
C26 C30 1.517(3) .
C27 C29 1.528(3) .
C27 C28 1.529(3) .
C27 H27 1.0000 .
C28 H28A 0.9800 .
C28 H28B 0.9800 .
C28 H28C 0.9800 .
C29 H29A 0.9800 .
C29 H29B 0.9800 .
C29 H29C 0.9800 .
C30 C31 1.523(3) .
C30 C32 1.535(3) .
C30 H30 1.0000 .
C31 H31A 0.9800 .
C31 H31B 0.9800 .
C31 H31C 0.9800 .
C32 H32A 0.9800 .
C32 H32B 0.9800 .
C32 H32C 0.9800 .
C41 C46 1.399(3) .
C41 C42 1.402(3) .
C42 C43 1.397(3) .
C42 C47 1.517(3) .
C47 C48 1.531(3) .
C47 C49 1.538(3) .
C47 H47 1.0000 .
C48 H48A 0.9800 .
C48 H48B 0.9800 .
C48 H48C 0.9800 .
C49 H49A 0.9800 .
C49 H49B 0.9800 .
C49 H49C 0.9800 .
C43 C44 1.373(3) .
C43 H43 0.9500 .
C44 C45 1.382(3) .
C44 H44 0.9500 .
C45 C46 1.395(3) .
C45 H45 0.9500 .
C46 C50 1.517(3) .
C50 C51A 1.445(13) .
C50 C52 1.520(12) .
C50 C52A 1.526(14) .
C50 C51 1.590(9) .
C50 H50 1.0000 .
C50 H50A 1.0000 .
C51 H51A 0.9800 .
C51 H51B 0.9800 .
C51 H51C 0.9800 .
C52 H52A 0.9800 .
C52 H52B 0.9800 .
C52 H52C 0.9800 .
C51A H51D 0.9800 .
C51A H51E 0.9800 .
C51A H51F 0.9800 .
C52A H52D 0.9800 .
C52A H52E 0.9800 .
C52A H52F 0.9800 .
C7S C1S 1.460(13) .
C7S H7S1 0.9800 .
C7S H7S2 0.9800 .
C7S H7S3 0.9800 .
C1S C6S 1.372(7) .
C1S C2S 1.377(7) .
C2S C3S 1.383(7) .
C2S H2S 0.9500 .
C3S C4S 1.385(7) .
C3S H3S 0.9500 .
C4S C5S 1.387(7) .
C4S H4S 0.9500 .
C5S C6S 1.378(7) .
C5S H5S 0.9500 .
C6S H6S 0.9500 .
C7T C1T 1.459(12) .
C7T H7T1 0.9800 .
C7T H7T2 0.9800 .
C7T H7T3 0.9800 .
C1T C6T 1.391(6) .
C1T C2T 1.392(7) .
C2T C3T 1.393(7) .
C2T H2T 0.9500 .
C3T C4T 1.387(7) .
C3T H3T 0.9500 .
C4T C5T 1.390(7) .
C4T H4T 0.9500 .
C5T C6T 1.378(7) .
C5T H5T 0.9500 .
C6T H6T 0.9500 .
